data_7721181
loop_
_publ_author_name
'Chavez, Anthony J.'
'Andryushkina, Daria'
'Zhang, Hao'
'Wu, Angie'
'Li, Xinquan'
'Wu, Guang'
'Ford, Peter C.'
'L\'eonard, Nadia G.'
'Abu-Omar, Mahdi M.'

_publ_section_title
;
 Ligand Non-Innocence Enables HAT at Dinuclear Nickel Complexes
;
_journal_name_full 'Dalton Transactions'
_journal_paper_doi 10.1039/D6DT01344A
_journal_year 2026
_chemical_formula_moiety 'C28 H44 N2 Ni2 O6 P2'
_chemical_formula_sum 'C28 H44 N2 Ni2 O6 P2'
_chemical_formula_weight 684.005
_space_group_crystal_system orthorhombic
_space_group_IT_number 61
_space_group_name_Hall '-P 2ac 2ab'
_space_group_name_H-M_alt 'P b c a'
_symmetry_Int_Tables_number 61
_atom_sites_solution_primary dual
_audit_creation_date 2025-07-08
_audit_creation_method
;
Olex2 1.5-ac7-016
(compiled 2025.05.29 svn.r8cd99b3d for Rigaku Oxford Diffraction, GUI svn.r7254)
;
_audit_update_record
;
2026-04-24 deposited with the CCDC.	2026-06-29 downloaded from the CCDC.
;
_cell_angle_alpha 90
_cell_angle_beta 90
_cell_angle_gamma 90
_cell_formula_units_Z 8
_cell_length_a 16.17133(15)
_cell_length_b 19.51815(15)
_cell_length_c 19.78626(19)
_cell_measurement_reflns_used 15084
_cell_measurement_temperature 100.0(6)
_cell_measurement_theta_max 77.4580
_cell_measurement_theta_min 4.1880
_cell_volume 6245.23(10)
_computing_cell_refinement 'CrysAlisPro 1.171.44.113a (Rigaku OD, 2025)'
_computing_data_collection 'CrysAlisPro 1.171.44.113a (Rigaku OD, 2025)'
_computing_data_reduction 'CrysAlisPro 1.171.44.113a (Rigaku OD, 2025)'
_computing_molecular_graphics 'Olex2 1.5-ac7-016 (Dolomanov et al., 2009)'
_computing_publication_material 'Olex2 1.5-ac7-016 (Dolomanov et al., 2009)'
_computing_structure_refinement 'olex2.refine 1.5-ac7-016 (Bourhis et al., 2015)'
_computing_structure_solution 'SHELXT 2014/4 (Sheldrick, 2014)'
_diffrn_ambient_environment N~2~
_diffrn_ambient_temperature 100.0(6)
_diffrn_detector 'Hybrid Pixel Array Detector'
_diffrn_detector_area_resol_mean 10.0000
_diffrn_detector_type 'HyPix-Arc 100'
_diffrn_measured_fraction_theta_full 0.9959
_diffrn_measured_fraction_theta_max 0.9796
_diffrn_measurement_details
;
List of Runs (angles in degrees, time in seconds):

  # Type    Start    End  Width  t~exp~   \w     \q     \k     \f   Frames
#--------------------------------------------------------------------------
  1  \w    -85.00 -59.00   0.50   10.00    --  -41.00 -51.00 -72.00   52
  2  \w    -48.00 -22.00   0.50   10.00    --  -41.00 -51.00 -72.00   52
  3  \w      8.00  33.00   0.50   10.00    --   44.65 -90.00  68.00   50
  4  \w     12.00  39.00   0.50   10.00    --   44.65 -86.00 170.00   54
  5  \w     62.00  97.00   0.50   10.00    --  114.35 -90.00  68.00   70
  6  \w     90.00 123.00   0.50   10.00    --  114.35  51.00  73.00   66
  7  \w    126.00 158.00   0.50   10.00    --  114.35  86.00 -71.00   64
  8  \w    -85.00 -14.00   0.50   10.00    --  -41.00 125.00  60.00  142
  9  \w      1.00 155.00   0.50   10.00    --   72.00  12.00 142.86  308
 10  \w     98.00 147.00   0.50   10.00    --  112.00 -79.00 -11.74   98
 11  \w     37.00  71.00   0.50   10.00    --  114.35 -61.00-120.00   68
 12  \w     44.00  70.00   0.50   10.00    --  114.35 -61.00 -90.00   52
 13  \w     43.00  69.00   0.50   10.00    --  114.35 -77.00 120.00   52
 14  \w     39.00 105.00   0.50   10.00    --  114.35 -95.00 120.00  132
 15  \w     44.00  70.00   0.50   10.00    --  114.35 -61.00 150.00   52
 16  \w     94.00 119.00   0.50   10.00    --  114.35  45.00 120.00   50
 17  \w     43.00  69.00   0.50   10.00    --  114.35 -77.00 150.00   52
 18  \w    138.00 164.00   0.50   10.00    --  114.35 125.00 -90.00   52
 19  \w     53.00  97.00   0.50   10.00    --  114.35 -77.00 -60.00   88
 20  \w     38.00  64.00   0.50   10.00    --  114.35 -95.00 150.00   52
 21  \w    100.00 173.00   0.50   10.00    --  114.35 125.00-150.00  146
 22  \w    100.00 125.00   0.50   10.00    --  114.35 125.00  90.00   50
 23  \w     77.00 102.00   0.50   10.00    --  114.35 -77.00 120.00   50
 24  \w    125.00 150.00   0.50   10.00    --  114.35  90.00-177.00   50
 25  \w    112.00 137.00   0.50   10.00    --  116.00  18.00  12.64   50
 26  \w     49.00  79.00   0.50   10.00    --  116.00  18.00  12.64   60
;
_diffrn_measurement_device 'four-circle diffractometer'
_diffrn_measurement_device_type 'XtaLAB Synergy, Dualflex, HyPix-Arc 100'
_diffrn_measurement_method '\w scans'
_diffrn_orient_matrix_type 'CrysAlisPro convention (1999,Acta A55,543-557)'
_diffrn_orient_matrix_UB_11 0.0523517000
_diffrn_orient_matrix_UB_12 -0.0487994000
_diffrn_orient_matrix_UB_13 -0.0437073000
_diffrn_orient_matrix_UB_21 -0.0689103000
_diffrn_orient_matrix_UB_22 -0.0013809000
_diffrn_orient_matrix_UB_23 -0.0536847000
_diffrn_orient_matrix_UB_31 0.0397956000
_diffrn_orient_matrix_UB_32 0.0620538000
_diffrn_orient_matrix_UB_33 -0.0356021000
_diffrn_radiation_monochromator mirror
_diffrn_radiation_probe x-ray
_diffrn_radiation_type 'Cu K\a'
_diffrn_radiation_wavelength 1.54184
_diffrn_reflns_av_R_equivalents 0.0292
_diffrn_reflns_av_unetI/netI 0.0218
_diffrn_reflns_Laue_measured_fraction_full 0.9959
_diffrn_reflns_Laue_measured_fraction_max 0.9796
_diffrn_reflns_limit_h_max 20
_diffrn_reflns_limit_h_min -19
_diffrn_reflns_limit_k_max 24
_diffrn_reflns_limit_k_min -18
_diffrn_reflns_limit_l_max 25
_diffrn_reflns_limit_l_min -24
_diffrn_reflns_number 34547
_diffrn_reflns_point_group_measured_fraction_full 0.9959
_diffrn_reflns_point_group_measured_fraction_max 0.9796
_diffrn_reflns_theta_full 67.6840
_diffrn_reflns_theta_max 79.85
_diffrn_reflns_theta_min 4.19
_diffrn_source 'micro-focus sealed X-ray tube'
_diffrn_source_type 'PhotonJet (Cu) X-ray Source'
_exptl_absorpt_coefficient_mu 2.819
_exptl_absorpt_correction_T_max 1.00000
_exptl_absorpt_correction_T_min 0.77310
_exptl_absorpt_correction_type multi-scan
_exptl_absorpt_process_details
;
CrysAlisPro 1.171.44.113a (Rigaku Oxford Diffraction, 2025)
Empirical absorption correction using spherical harmonics,
implemented in SCALE3 ABSPACK scaling algorithm.
;
_exptl_crystal_density_diffrn 1.455
_exptl_crystal_description plate
_exptl_crystal_F_000 2844.759
_exptl_crystal_size_max 0.1
_exptl_crystal_size_mid 0.1
_exptl_crystal_size_min 0.05
_refine_diff_density_max 0.8981
_refine_diff_density_min -0.4548
_refine_diff_density_rms 0.0812
_refine_ls_d_res_high 0.7832
_refine_ls_d_res_low 10.5391
_refine_ls_goodness_of_fit_ref 1.0155
_refine_ls_hydrogen_treatment constr
_refine_ls_matrix_type full
_refine_ls_number_constraints 65
_refine_ls_number_parameters 372
_refine_ls_number_reflns 6671
_refine_ls_number_restraints 0
_refine_ls_restrained_S_all 1.0155
_refine_ls_R_factor_all 0.0437
_refine_ls_R_factor_gt 0.0383
_refine_ls_shift/su_max 0.0059
_refine_ls_shift/su_mean 0.0001
_refine_ls_structure_factor_coef Fsqd
_refine_ls_weighting_details 'w=1/[\s^2^(Fo^2^)+(0.0506P)^2^+8.8315P] where P=(Fo^2^+2Fc^2^)/3'
_refine_ls_weighting_scheme calc
_refine_ls_wR_factor_gt 0.0985
_refine_ls_wR_factor_ref 0.1018
_reflns_Friedel_coverage 0.0
_reflns_limit_h_max 20
_reflns_limit_h_min 0
_reflns_limit_k_max 24
_reflns_limit_k_min 0
_reflns_limit_l_max 25
_reflns_limit_l_min 0
_reflns_number_gt 6046
_reflns_number_total 6671
_reflns_threshold_expression I>=2u(I)
_cod_data_source_file d6dt01344a2.cif
_cod_data_source_block OAcPNNPstar_auto
_cod_original_cell_volume 6245.22(10)
_cod_database_code 7721181
_exptl_crystal_clour dark_red
_diffrn_oxdiff_digest_od_ed
;

;
_olex2_refinement_description
;
1. Fixed Uiso
 At 1.2 times of:
  All C(H) groups, All C(H,H) groups
 At 1.5 times of:
  All C(H,H,H) groups
2.a Ternary CH refined with riding coordinates:
 C11(H11), C14(H14), C17(H17), C20(H20)
2.b Secondary CH2 refined with riding coordinates:
 C1(H1a,H1b)
2.c Aromatic/amide H refined with riding coordinates:
 C3(H3), C4(H4), C6(H6), C7(H7), C9(H9)
2.d Idealised Me refined as rotating group:
 C12(H12a,H12b,H12c), C13(H13a,H13b,H13c), C15(H15a,H15b,H15c), C16(H16a,H16b,
 H16c), C18(H18a,H18b,H18c), C19(H19a,H19b,H19c), C21(H21a,H21b,H21c), C22(H22a,
 H22b,H22c), C24(H24a,H24b,H24c), C26(H26a,H26b,H26c), C28(H28a,H28b,H28c)
;
_olex2_submission_special_instructions 'No special instructions were received'
_oxdiff_exptl_absorpt_empirical_details
;
Empirical correction (ABSPACK) includes:
- Absorption correction using spherical harmonics
- Frame scaling
;
_oxdiff_exptl_absorpt_empirical_full_max 1.302
_oxdiff_exptl_absorpt_empirical_full_min 0.687

loop_
_space_group_symop_id
_space_group_symop_operation_xyz
1 x,y,z
2 x+1/2,-y+1/2,-z
3 -x,y+1/2,-z+1/2
4 -x+1/2,-y,z+1/2
5 -x,-y,-z
6 -x-1/2,y-1/2,z
7 x,-y-1/2,z-1/2
8 x-1/2,y,-z-1/2

loop_
_atom_site_label
_atom_site_type_symbol
_atom_site_fract_x
_atom_site_fract_y
_atom_site_fract_z
_atom_site_U_iso_or_equiv
_atom_site_adp_type
_atom_site_occupancy
_atom_site_refinement_flags_posn
C1 C 0.43797(15) 0.68736(12) 0.57294(13) 0.0287(5) Uani 1.000000 .
H1a H 0.45935(15) 0.69692(12) 0.61886(13) 0.0344(6) Uiso 1.000000 R
H1b H 0.47935(15) 0.70387(12) 0.53985(13) 0.0344(6) Uiso 1.000000 R
C2 C 0.42618(13) 0.61128(11) 0.56443(11) 0.0214(4) Uani 1.000000 .
C3 C 0.47038(14) 0.56497(12) 0.60353(11) 0.0219(4) Uani 1.000000 .
H3 H 0.50686(14) 0.58071(12) 0.63782(11) 0.0263(5) Uiso 1.000000 R
C4 C 0.46058(14) 0.49570(12) 0.59188(11) 0.0228(4) Uani 1.000000 .
H4 H 0.49036(14) 0.46343(12) 0.61833(11) 0.0274(5) Uiso 1.000000 R
C5 C 0.40724(13) 0.47306(11) 0.54155(10) 0.0196(4) Uani 1.000000 .
C6 C 0.39120(15) 0.40240(11) 0.52720(11) 0.0239(5) Uani 1.000000 .
H6 H 0.41638(15) 0.36781(11) 0.55397(11) 0.0287(5) Uiso 1.000000 R
C7 C 0.34095(14) 0.38474(11) 0.47630(11) 0.0223(4) Uani 1.000000 .
H7 H 0.32901(14) 0.33774(11) 0.46850(11) 0.0268(5) Uiso 1.000000 R
C8 C 0.30464(13) 0.43636(11) 0.43304(12) 0.0210(4) Uani 1.000000 .
C9 C 0.25984(16) 0.41705(12) 0.37630(13) 0.0280(5) Uani 1.000000 .
H9 H 0.25282(16) 0.36996(12) 0.36557(13) 0.0336(6) Uiso 1.000000 R
C10 C 0.36517(13) 0.52284(11) 0.50128(10) 0.0177(4) Uani 1.000000 .
C11 C 0.28028(16) 0.72046(13) 0.63841(12) 0.0287(5) Uani 1.000000 .
H11 H 0.27188(16) 0.66991(13) 0.64295(12) 0.0344(6) Uiso 1.000000 R
C12 C 0.19441(16) 0.75161(14) 0.62964(13) 0.0330(5) Uani 1.000000 .
H12a H 0.1583(4) 0.7359(8) 0.6663(6) 0.0496(8) Uiso 1.000000 GR
H12b H 0.1985(2) 0.80169(14) 0.6309(10) 0.0496(8) Uiso 1.000000 GR
H12c H 0.1713(5) 0.7372(9) 0.5861(5) 0.0496(8) Uiso 1.000000 GR
C13 C 0.32037(19) 0.74415(16) 0.70425(13) 0.0387(6) Uani 1.000000 .
H13a H 0.3198(12) 0.79431(16) 0.7063(5) 0.0580(9) Uiso 1.000000 GR
H13b H 0.2894(8) 0.7256(9) 0.74269(13) 0.0580(9) Uiso 1.000000 GR
H13c H 0.3776(5) 0.7278(10) 0.7060(5) 0.0580(9) Uiso 1.000000 GR
C14 C 0.36820(19) 0.82420(12) 0.55180(14) 0.0339(6) Uani 1.000000 .
H14 H 0.31735(19) 0.85090(12) 0.56334(14) 0.0407(7) Uiso 1.000000 R
C15 C 0.4360(2) 0.84933(16) 0.59882(17) 0.0542(9) Uani 1.000000 .
H15a H 0.4876(5) 0.8251(10) 0.5887(9) 0.0812(14) Uiso 1.000000 GR
H15b H 0.4441(12) 0.8986(3) 0.5923(10) 0.0812(14) Uiso 1.000000 GR
H15c H 0.4200(8) 0.8405(13) 0.64579(18) 0.0812(14) Uiso 1.000000 GR
C16 C 0.3879(2) 0.84001(15) 0.47941(15) 0.0463(8) Uani 1.000000 .
H16a H 0.3922(15) 0.88973(16) 0.4735(3) 0.0694(11) Uiso 1.000000 GR
H16b H 0.4405(8) 0.8184(11) 0.4671(4) 0.0694(11) Uiso 1.000000 GR
H16c H 0.3438(8) 0.8222(11) 0.45034(18) 0.0694(11) Uiso 1.000000 GR
C17 C 0.25056(17) 0.46767(15) 0.23560(13) 0.0361(6) Uani 1.000000 .
H17 H 0.21184(17) 0.43481(15) 0.21319(13) 0.0433(7) Uiso 1.000000 R
C18 C 0.3365(2) 0.43772(19) 0.2342(2) 0.0640(11) Uani 1.000000 .
H18a H 0.3545(8) 0.4322(14) 0.1872(2) 0.0960(17) Uiso 1.000000 GR
H18b H 0.3747(4) 0.4685(8) 0.2578(13) 0.0960(17) Uiso 1.000000 GR
H18c H 0.3363(4) 0.3930(7) 0.2566(13) 0.0960(17) Uiso 1.000000 GR
C19 C 0.2487(2) 0.5359(2) 0.19656(15) 0.0549(9) Uani 1.000000 .
H19a H 0.2904(12) 0.5670(5) 0.2153(9) 0.0824(13) Uiso 1.000000 GR
H19b H 0.2608(17) 0.5273(3) 0.1488(3) 0.0824(13) Uiso 1.000000 GR
H19c H 0.1938(6) 0.5567(7) 0.2008(12) 0.0824(13) Uiso 1.000000 GR
C20 C 0.10273(14) 0.46759(12) 0.32483(12) 0.0236(5) Uani 1.000000 .
H20 H 0.08505(14) 0.46975(12) 0.37321(12) 0.0283(5) Uiso 1.000000 R
C21 C 0.07652(15) 0.39689(12) 0.29880(13) 0.0286(5) Uani 1.000000 .
H21a H 0.0170(3) 0.3908(4) 0.3058(9) 0.0429(7) Uiso 1.000000 GR
H21b H 0.0891(11) 0.3934(4) 0.2505(2) 0.0429(7) Uiso 1.000000 GR
H21c H 0.1068(9) 0.36128(13) 0.3235(7) 0.0429(7) Uiso 1.000000 GR
C22 C 0.05773(16) 0.52535(13) 0.28880(13) 0.0310(5) Uani 1.000000 .
H22a H 0.0673(10) 0.5218(6) 0.24002(16) 0.0466(8) Uiso 1.000000 GR
H22b H -0.0017(2) 0.5220(6) 0.2980(8) 0.0466(8) Uiso 1.000000 GR
H22c H 0.0785(9) 0.56951(13) 0.3051(7) 0.0466(8) Uiso 1.000000 GR
C23 C 0.15118(14) 0.58320(11) 0.50385(11) 0.0205(4) Uani 1.000000 .
C24 C 0.08102(16) 0.55910(14) 0.54800(13) 0.0327(6) Uani 1.000000 .
H24a H 0.0318(4) 0.5514(10) 0.5201(2) 0.0490(8) Uiso 1.000000 GR
H24b H 0.0967(5) 0.5162(6) 0.5703(8) 0.0490(8) Uiso 1.000000 GR
H24c H 0.0690(8) 0.5940(5) 0.5822(7) 0.0490(8) Uiso 1.000000 GR
C25 C 0.18516(13) 0.70456(11) 0.36751(11) 0.0194(4) Uani 1.000000 .
C26 C 0.12787(15) 0.75249(12) 0.33085(12) 0.0252(5) Uani 1.000000 .
H26a H 0.1545(5) 0.7685(7) 0.2893(5) 0.0379(7) Uiso 1.000000 GR
H26b H 0.0766(5) 0.7284(3) 0.3195(8) 0.0379(7) Uiso 1.000000 GR
H26c H 0.1152(9) 0.7918(5) 0.3599(4) 0.0379(7) Uiso 1.000000 GR
C27 C 0.40137(14) 0.65414(11) 0.35663(11) 0.0218(4) Uani 1.000000 .
C28 C 0.47416(15) 0.67771(13) 0.31433(12) 0.0276(5) Uani 1.000000 .
H28a H 0.4735(7) 0.72780(14) 0.3109(8) 0.0414(7) Uiso 1.000000 GR
H28b H 0.52580(16) 0.6629(9) 0.3358(5) 0.0414(7) Uiso 1.000000 GR
H28c H 0.4702(7) 0.6577(8) 0.2690(3) 0.0414(7) Uiso 1.000000 GR
N1 N 0.37388(11) 0.59095(9) 0.51462(9) 0.0187(4) Uani 1.000000 .
N2 N 0.31589(11) 0.50523(9) 0.44876(9) 0.0190(4) Uani 1.000000 .
Ni1 Ni 0.29500(2) 0.662927(18) 0.473902(18) 0.01809(10) Uani 1.000000 .
Ni2 Ni 0.25840(2) 0.572912(18) 0.387075(18) 0.01883(10) Uani 1.000000 .
O1 O 0.20452(9) 0.62141(8) 0.53090(8) 0.0219(3) Uani 1.000000 .
O2 O 0.15260(10) 0.56316(8) 0.44336(8) 0.0229(3) Uani 1.000000 .
O3 O 0.21049(10) 0.72160(8) 0.42573(8) 0.0218(3) Uani 1.000000 .
O4 O 0.20401(10) 0.64981(8) 0.33738(8) 0.0236(3) Uani 1.000000 .
O5 O 0.38135(10) 0.69158(8) 0.40602(8) 0.0235(3) Uani 1.000000 .
O6 O 0.36666(10) 0.59870(8) 0.34042(8) 0.0239(3) Uani 1.000000 .
P1 P 0.34096(4) 0.73312(3) 0.56045(3) 0.01969(12) Uani 1.000000 .
P2 P 0.21620(3) 0.48080(3) 0.32449(3) 0.02020(12) Uani 1.000000 .

loop_
_atom_site_aniso_label
_atom_site_aniso_U_11
_atom_site_aniso_U_22
_atom_site_aniso_U_33
_atom_site_aniso_U_12
_atom_site_aniso_U_13
_atom_site_aniso_U_23
C1 0.0290(12) 0.0256(11) 0.0314(12) -0.0016(10) -0.0082(10) -0.0037(9)
C2 0.0200(10) 0.0213(10) 0.0228(10) 0.0005(8) -0.0033(8) -0.0016(8)
C3 0.0221(10) 0.0265(11) 0.0172(10) 0.0011(9) -0.0021(8) -0.0008(8)
C4 0.0262(11) 0.0252(11) 0.0171(10) 0.0031(9) 0.0000(8) 0.0054(8)
C5 0.0218(10) 0.0209(10) 0.0163(9) 0.0009(8) 0.0030(8) 0.0030(8)
C6 0.0316(12) 0.0186(10) 0.0216(10) 0.0049(9) 0.0019(9) 0.0060(8)
C7 0.0270(11) 0.0155(10) 0.0245(11) -0.0004(8) 0.0032(9) 0.0008(8)
C8 0.0204(10) 0.0165(10) 0.0261(11) 0.0003(8) 0.0019(9) -0.0020(8)
C9 0.0335(13) 0.0160(10) 0.0345(13) 0.0022(9) -0.0056(10) -0.0036(9)
C10 0.0170(9) 0.0177(9) 0.0184(9) 0.0007(8) 0.0022(8) 0.0010(8)
C11 0.0351(13) 0.0269(11) 0.0241(11) 0.0030(10) -0.0002(10) 0.0007(9)
C12 0.0356(13) 0.0362(13) 0.0273(12) 0.0081(11) 0.0012(10) -0.0044(10)
C13 0.0451(15) 0.0462(16) 0.0248(12) 0.0075(13) -0.0054(12) -0.0069(11)
C14 0.0459(15) 0.0211(11) 0.0347(13) -0.0043(11) -0.0127(12) 0.0017(10)
C15 0.078(2) 0.0317(14) 0.0526(19) -0.0198(16) -0.0308(18) 0.0080(13)
C16 0.061(2) 0.0353(15) 0.0427(16) -0.0170(14) -0.0075(14) 0.0133(13)
C17 0.0339(13) 0.0439(15) 0.0306(13) -0.0085(12) 0.0072(11) -0.0145(11)
C18 0.064(2) 0.061(2) 0.067(2) 0.0293(19) 0.0419(19) 0.0235(18)
C19 0.063(2) 0.073(2) 0.0286(14) 0.0161(18) 0.0077(15) 0.0134(15)
C20 0.0233(11) 0.0241(11) 0.0234(11) -0.0007(9) -0.0010(9) -0.0056(9)
C21 0.0272(11) 0.0273(12) 0.0312(12) -0.0046(10) -0.0018(10) -0.0057(10)
C22 0.0282(12) 0.0298(12) 0.0351(13) 0.0040(10) -0.0085(10) -0.0054(10)
C23 0.0215(10) 0.0177(9) 0.0223(10) 0.0019(8) -0.0008(8) -0.0008(8)
C24 0.0279(12) 0.0416(14) 0.0285(12) -0.0115(11) 0.0020(10) -0.0042(11)
C25 0.0197(10) 0.0179(9) 0.0205(10) 0.0003(8) 0.0003(8) 0.0014(8)
C26 0.0269(11) 0.0236(11) 0.0252(11) 0.0041(9) -0.0013(9) 0.0010(9)
C27 0.0225(10) 0.0228(10) 0.0201(10) 0.0031(9) -0.0026(8) 0.0040(8)
C28 0.0261(11) 0.0298(12) 0.0268(11) 0.0014(10) 0.0032(9) 0.0046(9)
N1 0.0191(8) 0.0172(8) 0.0198(8) 0.0000(7) -0.0016(7) -0.0005(7)
N2 0.0202(8) 0.0161(8) 0.0207(8) 0.0010(7) -0.0012(7) -0.0011(7)
Ni1 0.02006(19) 0.01576(18) 0.01845(18) -0.00023(14) -0.00229(14) -0.00120(13)
Ni2 0.02130(19) 0.01591(18) 0.01929(19) 0.00138(14) -0.00269(14) -0.00208(14)
O1 0.0225(7) 0.0230(8) 0.0202(7) -0.0028(6) -0.0004(6) -0.0023(6)
O2 0.0225(7) 0.0244(8) 0.0220(8) 0.0009(6) -0.0015(6) -0.0060(6)
O3 0.0254(8) 0.0181(7) 0.0220(7) 0.0030(6) -0.0043(6) -0.0018(6)
O4 0.0296(8) 0.0197(7) 0.0214(7) 0.0037(6) -0.0039(6) -0.0024(6)
O5 0.0269(8) 0.0228(7) 0.0209(7) -0.0018(6) 0.0008(6) 0.0009(6)
O6 0.0254(8) 0.0226(8) 0.0239(8) 0.0007(6) 0.0010(6) -0.0006(6)
P1 0.0250(3) 0.0160(2) 0.0181(2) -0.0003(2) -0.0034(2) -0.00093(19)
P2 0.0223(3) 0.0185(3) 0.0199(3) 0.0009(2) -0.0023(2) -0.0041(2)

loop_
_atom_type_symbol
_atom_type_scat_dispersion_real
_atom_type_scat_dispersion_imag
_atom_type_scat_Cromer_Mann_a1
_atom_type_scat_Cromer_Mann_a2
_atom_type_scat_Cromer_Mann_a3
_atom_type_scat_Cromer_Mann_a4
_atom_type_scat_Cromer_Mann_b1
_atom_type_scat_Cromer_Mann_b2
_atom_type_scat_Cromer_Mann_b3
_atom_type_scat_Cromer_Mann_b4
_atom_type_scat_Cromer_Mann_c
_atom_type_scat_source
_atom_type_scat_dispersion_source
C 0.01788 0.00908 2.31000 1.02000 1.58860 0.86500 20.84390 10.20750 0.56870 51.65120 0.21560 'International Tables Volume C Table 6.1.1.4 (pp. 500-502)' 'Brennan, Cowan, Rev. Sci. Instrum., 1992, 63, 850'
H 0.00000 0.00000 0.49300 0.32291 0.14019 0.04081 10.51090 26.12570 3.14236 57.79970 0.00304 'International Tables Volume C Table 6.1.1.4 (pp. 500-502)' 'Brennan, Cowan, Rev. Sci. Instrum., 1992, 63, 850'
N 0.03110 0.01806 12.21260 3.13220 2.01250 1.16630 0.00570 9.89330 28.99750 0.58260 -11.52900 'International Tables Volume C Table 6.1.1.4 (pp. 500-502)' 'Brennan, Cowan, Rev. Sci. Instrum., 1992, 63, 850'
Ni -2.97823 0.51071 12.83760 7.29200 4.44380 2.38000 3.87850 0.25650 12.17630 66.34210 1.03410 'International Tables Volume C Table 6.1.1.4 (pp. 500-502)' 'Brennan, Cowan, Rev. Sci. Instrum., 1992, 63, 850'
O 0.04960 0.03234 3.04850 2.28680 1.54630 0.86700 13.27710 5.70110 0.32390 32.90890 0.25080 'International Tables Volume C Table 6.1.1.4 (pp. 500-502)' 'Brennan, Cowan, Rev. Sci. Instrum., 1992, 63, 850'
P 0.29730 0.43501 6.43450 4.17910 1.78000 1.49080 1.90670 27.15700 0.52600 68.16450 1.11490 'International Tables Volume C Table 6.1.1.4 (pp. 500-502)' 'Brennan, Cowan, Rev. Sci. Instrum., 1992, 63, 850'

loop_
_geom_angle_atom_site_label_1
_geom_angle_atom_site_label_2
_geom_angle_atom_site_label_3
_geom_angle
_geom_angle_site_symmetry_1
_geom_angle_site_symmetry_3
_geom_angle_publ_flag
H1b C1 H1a 108.0 . . ?
C2 C1 H1a 109.43(13) . . ?
C2 C1 H1b 109.43(13) . . ?
P1 C1 H1a 109.43(8) . . ?
P1 C1 H1b 109.43(9) . . ?
P1 C1 C2 111.04(16) . . ?
C3 C2 C1 121.0(2) . . ?
N1 C2 C1 116.61(19) . . ?
N1 C2 C3 122.3(2) . . ?
H3 C3 C2 120.48(13) . . ?
C4 C3 C2 119.0(2) . . ?
C4 C3 H3 120.48(13) . . ?
H4 C4 C3 119.92(13) . . ?
C5 C4 C3 120.2(2) . . ?
C5 C4 H4 119.92(13) . . ?
C6 C5 C4 124.1(2) . . ?
C10 C5 C4 118.6(2) . . ?
C10 C5 C6 117.3(2) . . ?
H6 C6 C5 119.77(13) . . ?
C7 C6 C5 120.5(2) . . ?
C7 C6 H6 119.77(13) . . ?
H7 C7 C6 119.60(13) . . ?
C8 C7 C6 120.8(2) . . ?
C8 C7 H7 119.60(12) . . ?
C9 C8 C7 120.1(2) . . ?
N2 C8 C7 119.2(2) . . ?
N2 C8 C9 120.7(2) . . ?
H9 C9 C8 120.39(13) . . ?
P2 C9 C8 119.23(17) . . ?
P2 C9 H9 120.39(8) . . ?
N1 C10 C5 120.40(19) . . ?
N2 C10 C5 122.39(19) . . ?
N2 C10 N1 117.21(18) . . ?
C12 C11 H11 106.24(14) . . ?
C13 C11 H11 106.24(15) . . ?
C13 C11 C12 111.3(2) . . ?
P1 C11 H11 106.24(8) . . ?
P1 C11 C12 109.61(17) . . ?
P1 C11 C13 116.55(19) . . ?
H12a C12 C11 109.5 . . ?
H12b C12 C11 109.5 . . ?
H12b C12 H12a 109.5 . . ?
H12c C12 C11 109.5 . . ?
H12c C12 H12a 109.5 . . ?
H12c C12 H12b 109.5 . . ?
H13a C13 C11 109.5 . . ?
H13b C13 C11 109.5 . . ?
H13b C13 H13a 109.5 . . ?
H13c C13 C11 109.5 . . ?
H13c C13 H13a 109.5 . . ?
H13c C13 H13b 109.5 . . ?
C15 C14 H14 106.59(19) . . ?
C16 C14 H14 106.59(18) . . ?
C16 C14 C15 111.4(3) . . ?
P1 C14 H14 106.59(10) . . ?
P1 C14 C15 115.33(19) . . ?
P1 C14 C16 109.79(19) . . ?
H15a C15 C14 109.5 . . ?
H15b C15 C14 109.5 . . ?
H15b C15 H15a 109.5 . . ?
H15c C15 C14 109.5 . . ?
H15c C15 H15a 109.5 . . ?
H15c C15 H15b 109.5 . . ?
H16a C16 C14 109.5 . . ?
H16b C16 C14 109.5 . . ?
H16b C16 H16a 109.5 . . ?
H16c C16 C14 109.5 . . ?
H16c C16 H16a 109.5 . . ?
H16c C16 H16b 109.5 . . ?
C18 C17 H17 108.7(2) . . ?
C19 C17 H17 108.67(18) . . ?
C19 C17 C18 110.1(3) . . ?
P2 C17 H17 108.67(9) . . ?
P2 C17 C18 110.3(2) . . ?
P2 C17 C19 110.4(2) . . ?
H18a C18 C17 109.5 . . ?
H18b C18 C17 109.5 . . ?
H18b C18 H18a 109.5 . . ?
H18c C18 C17 109.5 . . ?
H18c C18 H18a 109.5 . . ?
H18c C18 H18b 109.5 . . ?
H19a C19 C17 109.5 . . ?
H19b C19 C17 109.5 . . ?
H19b C19 H19a 109.5 . . ?
H19c C19 C17 109.5 . . ?
H19c C19 H19a 109.5 . . ?
H19c C19 H19b 109.5 . . ?
C21 C20 H20 106.30(13) . . ?
C22 C20 H20 106.30(13) . . ?
C22 C20 C21 112.21(19) . . ?
P2 C20 H20 106.30(7) . . ?
P2 C20 C21 113.45(16) . . ?
P2 C20 C22 111.68(17) . . ?
H21a C21 C20 109.5 . . ?
H21b C21 C20 109.5 . . ?
H21b C21 H21a 109.5 . . ?
H21c C21 C20 109.5 . . ?
H21c C21 H21a 109.5 . . ?
H21c C21 H21b 109.5 . . ?
H22a C22 C20 109.5 . . ?
H22b C22 C20 109.5 . . ?
H22b C22 H22a 109.5 . . ?
H22c C22 C20 109.5 . . ?
H22c C22 H22a 109.5 . . ?
H22c C22 H22b 109.5 . . ?
O1 C23 C24 117.0(2) . . ?
O2 C23 C24 117.9(2) . . ?
O2 C23 O1 125.1(2) . . ?
H24a C24 C23 109.5 . . ?
H24b C24 C23 109.5 . . ?
H24b C24 H24a 109.5 . . ?
H24c C24 C23 109.5 . . ?
H24c C24 H24a 109.5 . . ?
H24c C24 H24b 109.5 . . ?
O3 C25 C26 118.34(19) . . ?
O4 C25 C26 116.63(19) . . ?
O4 C25 O3 125.0(2) . . ?
H26a C26 C25 109.5 . . ?
H26b C26 C25 109.5 . . ?
H26b C26 H26a 109.5 . . ?
H26c C26 C25 109.5 . . ?
H26c C26 H26a 109.5 . . ?
H26c C26 H26b 109.5 . . ?
O5 C27 C28 116.8(2) . . ?
O6 C27 C28 117.8(2) . . ?
O6 C27 O5 125.4(2) . . ?
H28a C28 C27 109.5 . . ?
H28b C28 C27 109.5 . . ?
H28b C28 H28a 109.5 . . ?
H28c C28 C27 109.5 . . ?
H28c C28 H28a 109.5 . . ?
H28c C28 H28b 109.5 . . ?
C10 N1 C2 119.34(18) . . ?
Ni1 N1 C2 118.03(14) . . ?
Ni1 N1 C10 121.68(14) . . ?
C10 N2 C8 119.59(18) . . ?
Ni2 N2 C8 115.81(14) . . ?
Ni2 N2 C10 124.56(14) . . ?
Ni2 Ni1 N1 86.38(5) . . ?
O1 Ni1 N1 87.51(7) . . ?
O1 Ni1 Ni2 86.04(5) . . ?
O3 Ni1 N1 171.30(7) . . ?
O3 Ni1 Ni2 85.12(4) . . ?
O3 Ni1 O1 90.04(7) . . ?
O5 Ni1 N1 91.20(7) . . ?
O5 Ni1 Ni2 84.39(5) . . ?
O5 Ni1 O1 170.40(6) . . ?
O5 Ni1 O3 89.83(7) . . ?
P1 Ni1 N1 85.16(5) . . ?
P1 Ni1 Ni2 171.53(2) . . ?
P1 Ni1 O1 93.27(5) . . ?
P1 Ni1 O3 103.33(5) . . ?
P1 Ni1 O5 96.10(5) . . ?
Ni1 Ni2 N2 86.34(5) . . ?
O2 Ni2 N2 89.72(7) . . ?
O2 Ni2 Ni1 83.73(4) . . ?
O4 Ni2 N2 171.43(7) . . ?
O4 Ni2 Ni1 85.15(5) . . ?
O4 Ni2 O2 88.27(7) . . ?
O6 Ni2 N2 92.27(7) . . ?
O6 Ni2 Ni1 86.28(5) . . ?
O6 Ni2 O2 169.67(6) . . ?
O6 Ni2 O4 88.27(7) . . ?
P2 Ni2 N2 87.16(5) . . ?
P2 Ni2 Ni1 169.81(2) . . ?
P2 Ni2 O2 88.40(5) . . ?
P2 Ni2 O4 101.11(5) . . ?
P2 Ni2 O6 101.82(5) . . ?
Ni1 O1 C23 119.81(14) . . ?
Ni2 O2 C23 120.18(14) . . ?
Ni1 O3 C25 119.91(14) . . ?
Ni2 O4 C25 120.68(14) . . ?
Ni1 O5 C27 122.19(15) . . ?
Ni2 O6 C27 118.57(14) . . ?
C11 P1 C1 106.19(12) . . ?
C14 P1 C1 106.27(12) . . ?
C14 P1 C11 109.55(12) . . ?
Ni1 P1 C1 94.97(8) . . ?
Ni1 P1 C11 111.61(8) . . ?
Ni1 P1 C14 125.44(9) . . ?
C17 P2 C9 109.46(13) . . ?
C20 P2 C9 107.26(12) . . ?
C20 P2 C17 106.24(11) . . ?
Ni2 P2 C9 96.94(8) . . ?
Ni2 P2 C17 122.04(9) . . ?
Ni2 P2 C20 113.76(7) . . ?

loop_
_geom_bond_atom_site_label_1
_geom_bond_atom_site_label_2
_geom_bond_distance
_geom_bond_site_symmetry_2
_geom_bond_publ_flag
C1 H1a 0.9900 . ?
C1 H1b 0.9900 . ?
C1 C2 1.506(3) . ?
C1 P1 1.822(3) . ?
C2 C3 1.388(3) . ?
C2 N1 1.358(3) . ?
C3 H3 0.9500 . ?
C3 C4 1.381(3) . ?
C4 H4 0.9500 . ?
C4 C5 1.389(3) . ?
C5 C6 1.432(3) . ?
C5 C10 1.429(3) . ?
C6 H6 0.9500 . ?
C6 C7 1.339(3) . ?
C7 H7 0.9500 . ?
C7 C8 1.447(3) . ?
C8 C9 1.388(3) . ?
C8 N2 1.392(3) . ?
C9 H9 0.9500 . ?
C9 P2 1.760(2) . ?
C10 N1 1.363(3) . ?
C10 N2 1.354(3) . ?
C11 H11 1.0000 . ?
C11 C12 1.526(4) . ?
C11 C13 1.527(3) . ?
C11 P1 1.845(3) . ?
C12 H12a 0.9800 . ?
C12 H12b 0.9800 . ?
C12 H12c 0.9800 . ?
C13 H13a 0.9800 . ?
C13 H13b 0.9800 . ?
C13 H13c 0.9800 . ?
C14 H14 1.0000 . ?
C14 C15 1.519(4) . ?
C14 C16 1.499(4) . ?
C14 P1 1.839(2) . ?
C15 H15a 0.9800 . ?
C15 H15b 0.9800 . ?
C15 H15c 0.9800 . ?
C16 H16a 0.9800 . ?
C16 H16b 0.9800 . ?
C16 H16c 0.9800 . ?
C17 H17 1.0000 . ?
C17 C18 1.508(4) . ?
C17 C19 1.539(4) . ?
C17 P2 1.862(3) . ?
C18 H18a 0.9800 . ?
C18 H18b 0.9800 . ?
C18 H18c 0.9800 . ?
C19 H19a 0.9800 . ?
C19 H19b 0.9800 . ?
C19 H19c 0.9800 . ?
C20 H20 1.0000 . ?
C20 C21 1.533(3) . ?
C20 C22 1.519(3) . ?
C20 P2 1.853(2) . ?
C21 H21a 0.9800 . ?
C21 H21b 0.9800 . ?
C21 H21c 0.9800 . ?
C22 H22a 0.9800 . ?
C22 H22b 0.9800 . ?
C22 H22c 0.9800 . ?
C23 C24 1.507(3) . ?
C23 O1 1.260(3) . ?
C23 O2 1.259(3) . ?
C24 H24a 0.9800 . ?
C24 H24b 0.9800 . ?
C24 H24c 0.9800 . ?
C25 C26 1.503(3) . ?
C25 O3 1.267(3) . ?
C25 O4 1.261(3) . ?
C26 H26a 0.9800 . ?
C26 H26b 0.9800 . ?
C26 H26c 0.9800 . ?
C27 C28 1.516(3) . ?
C27 O5 1.262(3) . ?
C27 O6 1.261(3) . ?
C28 H28a 0.9800 . ?
C28 H28b 0.9800 . ?
C28 H28c 0.9800 . ?
N1 Ni1 2.0615(18) . ?
N2 Ni2 2.0247(18) . ?
Ni1 Ni2 2.5276(5) . ?
Ni1 O1 2.0173(16) . ?
Ni1 O3 2.0217(15) . ?
Ni1 O5 2.0166(16) . ?
Ni1 P1 2.3155(6) . ?
Ni2 O2 2.0503(16) . ?
Ni2 O4 1.9983(16) . ?
Ni2 O6 2.0423(16) . ?
Ni2 P2 2.2872(6) . ?
